data_1563760
loop_
_publ_author_name
'Bubnova, R.S.'
'Alexandrova, J.V.'
'Krivovichev, S.V.'
'Filatov, S.K.'
'Egorysheva, A.V.'

_publ_section_title
;
 Crystal growth, crystal structure of new polymorphic modification,
 \b-Bi2B8O15 and thermal expansion of \a-Bi2B8O15
;
_journal_issue 2
_journal_name_full 'Journal of Solid State Chemistry'
_journal_page_first 458
_journal_page_last 464
_journal_paper_doi 10.1016/j.jssc.2009.11.021
_journal_volume 183
_journal_year 2010
_chemical_formula_sum 'B8 Bi2 O15'
_chemical_formula_weight 744.44
_space_group_IT_number 2
_space_group_name_Hall '-P 1'
_space_group_name_H-M_alt 'P -1'
_symmetry_cell_setting triclinic
_symmetry_space_group_name_H-M 'P -1'
_atom_sites_solution_hydrogens geom
_atom_sites_solution_primary direct
_atom_sites_solution_secondary difmap
_cell_angle_alpha 87.094(15)
_cell_angle_beta 86.538(15)
_cell_angle_gamma 74.420(14)
_cell_formula_units_Z 2
_cell_length_a 4.3159(8)
_cell_length_b 6.4604(12)
_cell_length_c 22.485(4)
_cell_measurement_temperature 293(2)
_cell_volume 602.4(2)
_computing_structure_refinement 'SHELXL-97 (Sheldrick, 1997)'
_diffrn_ambient_temperature 293(2)
_diffrn_measured_fraction_theta_full 0.703
_diffrn_measured_fraction_theta_max 0.703
_diffrn_radiation_monochromator graphite
_diffrn_radiation_source 'fine-focus sealed tube'
_diffrn_radiation_type MoK\a
_diffrn_radiation_wavelength 0.71073
_diffrn_reflns_av_R_equivalents 0.0616
_diffrn_reflns_av_sigmaI/netI 0.0595
_diffrn_reflns_limit_h_max 5
_diffrn_reflns_limit_h_min -5
_diffrn_reflns_limit_k_max 8
_diffrn_reflns_limit_k_min -8
_diffrn_reflns_limit_l_max 26
_diffrn_reflns_limit_l_min -28
_diffrn_reflns_number 3372
_diffrn_reflns_theta_full 26.73
_diffrn_reflns_theta_max 26.73
_diffrn_reflns_theta_min 1.82
_exptl_absorpt_coefficient_mu 29.263
_exptl_crystal_density_diffrn 4.104
_exptl_crystal_density_method 'not measured'
_exptl_crystal_F_000 652
_refine_diff_density_max 3.184
_refine_diff_density_min -2.518
_refine_diff_density_rms 0.444
_refine_ls_extinction_coef 0.0035(8)
_refine_ls_extinction_expression Fc^*^=kFc[1+0.001xFc^2^\l^3^/sin(2\q)]^-1/4^
_refine_ls_extinction_method SHELXL
_refine_ls_goodness_of_fit_ref 1.199
_refine_ls_hydrogen_treatment mixed
_refine_ls_matrix_type full
_refine_ls_number_parameters 112
_refine_ls_number_reflns 1803
_refine_ls_number_restraints 0
_refine_ls_restrained_S_all 1.199
_refine_ls_R_factor_all 0.0916
_refine_ls_R_factor_gt 0.0817
_refine_ls_shift/su_max 0.000
_refine_ls_shift/su_mean 0.000
_refine_ls_structure_factor_coef Fsqd
_refine_ls_weighting_details 'calc w=1/[\s^2^(Fo^2^)+(0.0679P)^2^+65.3713P] where P=(Fo^2^+2Fc^2^)/3'
_refine_ls_weighting_scheme calc
_refine_ls_wR_factor_gt 0.1985
_refine_ls_wR_factor_ref 0.2044
_reflns_number_gt 1584
_reflns_number_total 1803
_reflns_threshold_expression >2sigma(I)
_cod_data_source_file JSSC-2010-183-458.cif
_cod_data_source_block centr
_cod_original_cell_volume 602.40(19)
_cod_original_sg_symbol_H-M P-1
_cod_database_code 1563760

loop_
_symmetry_equiv_pos_as_xyz
'x, y, z'
'-x, -y, -z'

loop_
_atom_site_label
_atom_site_type_symbol
_atom_site_fract_x
_atom_site_fract_y
_atom_site_fract_z
_atom_site_U_iso_or_equiv
_atom_site_adp_type
_atom_site_occupancy
_atom_site_symmetry_multiplicity
_atom_site_calc_flag
_atom_site_refinement_flags
_atom_site_disorder_assembly
_atom_site_disorder_group
Bi1 Bi 0.8733(3) 0.38024(16) 0.06739(6) 0.0307(5) Uani 1 1 d . . .
Bi2 Bi 0.4117(3) 0.89799(16) 0.43200(6) 0.0274(5) Uani 1 1 d . . .
O1 O 0.407(5) 0.512(3) 0.4364(10) 0.023(4) Uiso 1 1 d . . .
O2 O 0.884(6) -0.010(4) 0.0663(11) 0.033(5) Uiso 1 1 d . . .
O3 O 0.440(4) 0.826(3) 0.0703(8) 0.015(4) Uiso 1 1 d . . .
O4 O 1.354(6) 0.217(4) 0.0711(11) 0.034(5) Uiso 1 1 d . . .
O5 O -0.010(7) 1.349(4) 0.4378(12) 0.042(6) Uiso 1 1 d . . .
O6 O 0.907(5) 0.733(3) 0.4273(10) 0.028(5) Uiso 1 1 d . . .
O7 O 0.382(4) 0.859(3) 0.5265(9) 0.016(4) Uiso 1 1 d . . .
O8 O 0.877(5) 0.372(3) -0.0271(9) 0.021(4) Uiso 1 1 d . . .
O9 O 0.654(5) 1.217(3) 0.3715(10) 0.027(5) Uiso 1 1 d . . .
O10 O 0.919(6) 0.328(4) -0.1295(10) 0.031(5) Uiso 1 1 d . . .
O11 O 1.127(8) 0.393(5) -0.2208(14) 0.058(8) Uiso 1 1 d . . .
O12 O 1.097(9) 0.040(5) -0.1961(16) 0.067(9) Uiso 1 1 d . . .
O13 O 0.623(9) 1.543(5) 0.3176(15) 0.067(9) Uiso 1 1 d . . .
O14 O 0.591(10) 1.894(6) 0.2862(17) 0.077(10) Uiso 1 1 d . . .
O15 O 1.302(10) -0.227(6) -0.2681(17) 0.076(10) Uiso 1 1 d . . .
B1 B 0.349(7) 0.690(4) 0.5742(13) 0.010(5) Uiso 1 1 d . . .
B2 B 0.145(8) 0.799(5) 0.0729(16) 0.022(7) Uiso 1 1 d . . .
B3 B 0.072(8) 1.529(5) 0.4310(16) 0.024(7) Uiso 1 1 d . . .
B4 B 0.551(9) 1.005(5) 0.0671(17) 0.025(7) Uiso 1 1 d . . .
B5 B 0.662(11) 1.313(7) 0.320(2) 0.038(9) Uiso 1 1 d . . .
B6 B 1.030(12) 0.247(7) -0.183(2) 0.043(10) Uiso 1 1 d . . .
B7 B 1.253(17) -0.037(11) -0.253(3) 0.072(17) Uiso 1 1 d . . .
B8 B 0.697(16) 1.671(10) 0.270(3) 0.062(14) Uiso 1 1 d . . .

loop_
_atom_site_aniso_label
_atom_site_aniso_U_11
_atom_site_aniso_U_22
_atom_site_aniso_U_33
_atom_site_aniso_U_23
_atom_site_aniso_U_13
_atom_site_aniso_U_12
Bi1 0.0348(8) 0.0133(6) 0.0449(10) -0.0028(5) 0.0054(6) -0.0091(5)
Bi2 0.0214(6) 0.0145(6) 0.0471(10) -0.0008(4) -0.0039(5) -0.0059(4)

loop_
_atom_type_symbol
_atom_type_description
_atom_type_scat_dispersion_real
_atom_type_scat_dispersion_imag
_atom_type_scat_source
O O 0.0106 0.0060 'International Tables Vol C Tables 4.2.6.8 and 6.1.1.4'
B B 0.0013 0.0007 'International Tables Vol C Tables 4.2.6.8 and 6.1.1.4'
Bi Bi -4.1077 10.2566 'International Tables Vol C Tables 4.2.6.8 and 6.1.1.4'

loop_
_geom_angle_atom_site_label_1
_geom_angle_atom_site_label_2
_geom_angle_atom_site_label_3
_geom_angle
_geom_angle_site_symmetry_1
_geom_angle_site_symmetry_3
O4 Bi1 O8 93.5(9) . .
O4 Bi1 O8 77.7(8) . 2_765
O8 Bi1 O8 71.6(9) . 2_765
O4 Bi1 O2 75.1(8) . .
O8 Bi1 O2 85.2(7) . .
O8 Bi1 O2 142.9(7) 2_765 .
O4 Bi1 O4 128.5(10) . 1_455
O8 Bi1 O4 87.3(7) . 1_455
O8 Bi1 O4 148.1(8) 2_765 1_455
O2 Bi1 O4 53.6(8) . 1_455
O4 Bi1 Bi1 84.3(6) . 2_765
O8 Bi1 Bi1 37.3(5) . 2_765
O8 Bi1 Bi1 34.3(5) 2_765 2_765
O2 Bi1 Bi1 117.3(5) . 2_765
O4 Bi1 Bi1 120.9(5) 1_455 2_765
O6 Bi2 O7 92.3(8) . .
O6 Bi2 O7 80.0(8) . 2_676
O7 Bi2 O7 70.3(7) . 2_676
O6 Bi2 O1 76.9(7) . .
O7 Bi2 O1 82.9(7) . .
O7 Bi2 O1 143.6(7) 2_676 .
O6 Bi2 O6 127.9(9) . 1_455
O7 Bi2 O6 88.8(7) . 1_455
O7 Bi2 O6 146.8(6) 2_676 1_455
O1 Bi2 O6 51.6(7) . 1_455
O6 Bi2 Bi2 85.1(6) . 2_676
O7 Bi2 Bi2 36.4(5) . 2_676
O7 Bi2 Bi2 33.9(5) 2_676 2_676
O1 Bi2 Bi2 115.8(5) . 2_676
O6 Bi2 Bi2 121.0(5) 1_455 2_676
B1 O1 B3 121(2) 2_666 1_545
B1 O1 Bi2 134.2(16) 2_666 .
B3 O1 Bi2 101.7(17) 1_545 .
B4 O2 B2 128(3) 1_545 1_645
B4 O2 Bi1 100.7(18) 1_545 .
B2 O2 Bi1 131(2) 1_645 .
B2 O3 B4 133(3) . .
B4 O4 Bi1 139(2) 1_645 .
B4 O4 Bi1 92.0(19) 1_645 1_655
Bi1 O4 Bi1 128.5(10) . 1_655
B3 O5 B1 127(3) . 2_576
B3 O6 Bi2 135(2) 1_645 .
B3 O6 Bi2 96.6(19) 1_645 1_655
Bi2 O6 Bi2 127.9(9) . 1_655
B1 O7 Bi2 139.6(15) . .
B1 O7 Bi2 108.2(15) . 2_676
Bi2 O7 Bi2 109.7(7) . 2_676
B2 O8 Bi1 135.4(17) 2_665 .
B2 O8 Bi1 112.8(16) 2_665 2_765
Bi1 O8 Bi1 108.4(9) . 2_765
B5 O9 B1 126(3) . 2_676
B6 O10 B2 127(3) . 2_665
B6 O11 B8 120(4) . 2_775
B6 O12 B7 122(4) . .
B5 O13 B8 128(4) . .
B8 O14 B7 115(4) . 2_775
B7 O15 B5 133(5) . 2_765
O9 B1 O1 117(2) 2_676 2_666
O9 B1 O7 106(2) 2_676 .
O1 B1 O7 110(2) 2_666 .
O9 B1 O5 112(2) 2_676 2_576
O1 B1 O5 107(2) 2_666 2_576
O7 B1 O5 103(2) . 2_576
O3 B2 O2 116(3) . 1_465
O3 B2 O10 112(3) . 2_665
O2 B2 O10 110(2) 1_465 2_665
O3 B2 O8 110(2) . 2_665
O2 B2 O8 110(3) 1_465 2_665
O10 B2 O8 97(2) 2_665 2_665
O5 B3 O6 134(3) . 1_465
O5 B3 O1 116(3) . 1_565
O6 B3 O1 110(3) 1_465 1_565
O3 B4 O4 124(3) . 1_465
O3 B4 O2 122(3) . 1_565
O4 B4 O2 114(3) 1_465 1_565
O15 B5 O9 127(4) 2_765 .
O15 B5 O13 115(4) 2_765 .
O9 B5 O13 118(4) . .
O12 B6 O11 121(4) . .
O12 B6 O10 125(4) . .
O11 B6 O10 113(4) . .
O15 B7 O12 124(5) . .
O15 B7 O14 119(5) . 2_775
O12 B7 O14 116(5) . 2_775
O11 B8 O14 123(5) 2_775 .
O11 B8 O13 127(5) 2_775 .
O14 B8 O13 109(4) . .

loop_
_geom_bond_atom_site_label_1
_geom_bond_atom_site_label_2
_geom_bond_distance
_geom_bond_site_symmetry_2
Bi1 O4 2.06(2) .
Bi1 O8 2.13(2) .
Bi1 O8 2.283(19) 2_765
Bi1 O2 2.51(2) .
Bi1 O4 2.72(2) 1_455
Bi1 O10 2.76(2) .
Bi1 O3 2.98(2) .
Bi1 Bi1 3.579(2) 2_765
Bi2 O6 2.12(2) .
Bi2 O7 2.127(19) .
Bi2 O7 2.265(19) 2_676
Bi2 O1 2.50(2) .
Bi2 O6 2.68(2) 1_455
Bi2 O9 2.81(2) .
Bi2 O5 2.99(2) .
Bi2 Bi2 3.592(3) 2_676
O1 B1 1.46(3) 2_666
O1 B3 1.43(4) 1_545
O2 B4 1.41(4) 1_545
O2 B2 1.43(4) 1_645
O3 B2 1.33(4) .
O3 B4 1.36(4) .
O4 B4 1.41(4) 1_645
O4 Bi1 2.72(2) 1_655
O5 B3 1.30(4) .
O5 B1 1.59(4) 2_576
O6 B3 1.32(4) 1_645
O6 Bi2 2.68(2) 1_655
O7 B1 1.52(3) .
O7 Bi2 2.265(18) 2_676
O8 B2 1.57(4) 2_665
O8 Bi1 2.283(19) 2_765
O9 B5 1.30(5) .
O9 B1 1.38(4) 2_676
O10 B6 1.35(5) .
O10 B2 1.53(4) 2_665
O11 B6 1.37(5) .
O11 B8 1.32(6) 2_775
O12 B6 1.34(5) .
O12 B7 1.45(7) .
O13 B5 1.44(5) .
O13 B8 1.39(7) .
O14 B8 1.44(7) .
O14 B7 1.45(7) 2_775
O15 B7 1.25(7) .
O15 B5 1.29(5) 2_765
B1 O9 1.38(4) 2_676
B1 O1 1.46(3) 2_666
B1 O5 1.59(4) 2_576
B2 O2 1.43(4) 1_465
B2 O10 1.53(4) 2_665
B2 O8 1.57(4) 2_665
B3 O6 1.32(4) 1_465
B3 O1 1.43(4) 1_565
B4 O4 1.41(4) 1_465
B4 O2 1.41(4) 1_565
B5 O15 1.29(5) 2_765
B7 O14 1.45(7) 2_775
B8 O11 1.32(6) 2_775
